data_4124935
loop_
_publ_author_name
'Hong, Jung-Ho'
'Aslam, Adil S.'
'Ishida, Masatoshi'
'Mori, Shigeki'
'Furuta, Hiroyuki'
'Cho, Dong-Gyu'

_publ_section_title
;
 2-(Naphthalen-1-yl)thiophene as a New Motif for Porphyrinoids: Meso-Fused
 Carbaporphyrin.
;
_journal_issue 15
_journal_name_full 'Journal of the American Chemical Society'
_journal_page_first 4992
_journal_page_last 4995
_journal_paper_doi 10.1021/jacs.6b01063
_journal_volume 138
_journal_year 2016
_chemical_formula_moiety 'C46 H32 N2 Pd S, C H4 O'
_chemical_formula_sum 'C47 H36 N2 O Pd S'
_chemical_formula_weight 783.24
_space_group_crystal_system triclinic
_space_group_IT_number 2
_space_group_name_Hall '-P 1'
_space_group_name_H-M_alt 'P -1'
_symmetry_space_group_name_Hall '-P 1'
_symmetry_space_group_name_H-M 'P -1'
_atom_sites_solution_hydrogens geom
_atom_sites_solution_primary direct
_atom_sites_solution_secondary difmap
_audit_creation_method SHELXL-2014/7
_cell_angle_alpha 107.223(4)
_cell_angle_beta 100.014(5)
_cell_angle_gamma 102.029(4)
_cell_formula_units_Z 2
_cell_length_a 9.169(3)
_cell_length_b 13.469(5)
_cell_length_c 15.617(6)
_cell_measurement_reflns_used 6683
_cell_measurement_temperature 100(2)
_cell_measurement_theta_max 31.09
_cell_measurement_theta_min 2.35
_cell_volume 1743.5(11)
_computing_cell_refinement CrystalClear
_computing_data_collection 'CrystalClear (Rigaku Inc., 2008)'
_computing_data_reduction CrystalClear
_computing_molecular_graphics 'CrystalStructure 4.1.1 (Rigaku, 2015)'
_computing_publication_material 'CrystalStructure 4.1.1'
_computing_structure_refinement 'SHELXL-2014/7 (Sheldrick, 2014)'
_computing_structure_solution 'SIR2011 (Burla, et al., 2012)'
_diffrn_ambient_temperature 100(2)
_diffrn_detector_area_resol_mean 7.111
_diffrn_measured_fraction_theta_full 0.999
_diffrn_measured_fraction_theta_max 0.997
_diffrn_measurement_device_type 'Rigaku Saturn724'
_diffrn_measurement_method \w
_diffrn_radiation_type MoK\a
_diffrn_radiation_wavelength 0.71075
_diffrn_reflns_av_R_equivalents 0.0369
_diffrn_reflns_av_unetI/netI 0.0376
_diffrn_reflns_Laue_measured_fraction_full 0.999
_diffrn_reflns_Laue_measured_fraction_max 0.997
_diffrn_reflns_limit_h_max 12
_diffrn_reflns_limit_h_min -12
_diffrn_reflns_limit_k_max 17
_diffrn_reflns_limit_k_min -17
_diffrn_reflns_limit_l_max 20
_diffrn_reflns_limit_l_min -20
_diffrn_reflns_number 29774
_diffrn_reflns_point_group_measured_fraction_full 0.999
_diffrn_reflns_point_group_measured_fraction_max 0.997
_diffrn_reflns_theta_full 25.242
_diffrn_reflns_theta_max 28.000
_diffrn_reflns_theta_min 2.347
_diffrn_source 'Varimax 50 kV 24 mA Rotating anode'
_exptl_absorpt_coefficient_mu 0.634
_exptl_absorpt_correction_T_max 0.987
_exptl_absorpt_correction_T_min 0.906
_exptl_absorpt_correction_type multi-scan
_exptl_absorpt_process_details 'REQAB (Rigaku, 1998)'
_exptl_crystal_colour green
_exptl_crystal_density_diffrn 1.492
_exptl_crystal_density_method 'not measured'
_exptl_crystal_description platelet
_exptl_crystal_F_000 804
_exptl_crystal_size_max 0.180
_exptl_crystal_size_mid 0.090
_exptl_crystal_size_min 0.020
_refine_diff_density_max 0.966
_refine_diff_density_min -0.840
_refine_diff_density_rms 0.089
_refine_ls_extinction_method none
_refine_ls_goodness_of_fit_ref 1.072
_refine_ls_hydrogen_treatment constr
_refine_ls_matrix_type full
_refine_ls_number_parameters 494
_refine_ls_number_reflns 8377
_refine_ls_number_restraints 40
_refine_ls_restrained_S_all 1.099
_refine_ls_R_factor_all 0.0423
_refine_ls_R_factor_gt 0.0378
_refine_ls_shift/su_max 0.002
_refine_ls_shift/su_mean 0.000
_refine_ls_structure_factor_coef Fsqd
_refine_ls_weighting_details 'w=1/[\s^2^(Fo^2^)+(0.0240P)^2^+2.4250P] where P=(Fo^2^+2Fc^2^)/3'
_refine_ls_weighting_scheme calc
_refine_ls_wR_factor_gt 0.0760
_refine_ls_wR_factor_ref 0.0785
_reflns_Friedel_coverage 0.000
_reflns_number_gt 7702
_reflns_number_total 8377
_reflns_threshold_expression 'I > 2\s(I)'
_cod_data_source_file ja6b01063_si_003.cif
_cod_data_source_block shelxl
_cod_depositor_comments 'Adding full bibliography for 4124934--4124935.cif.'
_cod_original_cell_volume 1743.6(11)
_cod_database_code 4124935
_shelx_shelxl_version_number 2014/7
_shelx_space_group_comment
;
The symmetry employed for this shelxl refinement is uniquely defined
by the following loop, which should always be used as a source of
symmetry information in preference to the above space-group names.
They are only intended as comments.
;
_shelx_estimated_absorpt_t_min 0.894
_shelx_estimated_absorpt_t_max 0.987

loop_
_space_group_symop_operation_xyz
'x, y, z'
'-x, -y, -z'

loop_
_atom_site_label
_atom_site_type_symbol
_atom_site_fract_x
_atom_site_fract_y
_atom_site_fract_z
_atom_site_U_iso_or_equiv
_atom_site_adp_type
_atom_site_occupancy
_atom_site_site_symmetry_order
_atom_site_calc_flag
_atom_site_refinement_flags_posn
_atom_site_refinement_flags_adp
_atom_site_refinement_flags_occupancy
_atom_site_disorder_assembly
_atom_site_disorder_group
Pd1 Pd 0.30188(2) 0.99135(2) 0.39712(2) 0.01268(5) Uani 1 1 d . . . . .
S1 S 0.30756(6) 1.06106(4) 0.54416(4) 0.01348(11) Uani 1 1 d . . . . .
N1 N 0.3021(2) 0.84407(14) 0.42304(13) 0.0132(4) Uani 1 1 d . . . . .
N2 N 0.3285(2) 0.92339(14) 0.26861(13) 0.0146(4) Uani 1 1 d . . . . .
C1 C 0.1929(3) 1.14727(18) 0.56241(15) 0.0156(4) Uani 1 1 d . . . . .
C2 C 0.0918(3) 1.11657(18) 0.61136(15) 0.0169(5) Uani 1 1 d . . . . .
H2 H 0.0251 1.1575 0.6339 0.020 Uiso 1 1 calc R U . . .
C3 C 0.0968(3) 1.01795(18) 0.62486(15) 0.0153(4) Uani 1 1 d . . . . .
H3 H 0.0345 0.9867 0.6580 0.018 Uiso 1 1 calc R U . . .
C4 C 0.2007(3) 0.97139(18) 0.58527(15) 0.0144(4) Uani 1 1 d . . . . .
C5 C 0.2309(3) 0.86965(18) 0.57458(15) 0.0150(4) Uani 1 1 d . . . . .
C6 C 0.2889(3) 0.81832(17) 0.50239(15) 0.0143(4) Uani 1 1 d . . . . .
C7 C 0.3368(3) 0.72080(18) 0.49670(16) 0.0168(5) Uani 1 1 d . . . . .
H7 H 0.3411 0.6868 0.5421 0.020 Uiso 1 1 calc R U . . .
C8 C 0.3741(3) 0.68755(18) 0.41546(16) 0.0164(4) Uani 1 1 d . . . . .
H8 H 0.4102 0.6260 0.3930 0.020 Uiso 1 1 calc R U . . .
C9 C 0.3491(3) 0.76273(17) 0.36836(16) 0.0147(4) Uani 1 1 d . . . . .
C10 C 0.3679(3) 0.75018(18) 0.27949(16) 0.0161(4) Uani 1 1 d . . . . .
C11 C 0.3452(3) 0.82200(18) 0.23289(16) 0.0166(5) Uani 1 1 d . . . . .
C12 C 0.3315(3) 0.79659(19) 0.13460(16) 0.0199(5) Uani 1 1 d . . . . .
H12 H 0.3404 0.7318 0.0930 0.024 Uiso 1 1 calc R U . . .
C13 C 0.3040(3) 0.88176(18) 0.11287(16) 0.0181(5) Uani 1 1 d . . . . .
H13 H 0.2858 0.8870 0.0528 0.022 Uiso 1 1 calc R U . . .
C14 C 0.3073(3) 0.96375(18) 0.19828(15) 0.0150(4) Uani 1 1 d . . . . .
C15 C 0.3013(3) 1.06784(18) 0.20933(16) 0.0150(4) Uani 1 1 d . . . . .
C16 C 0.3177(3) 1.15278(17) 0.29632(15) 0.0142(4) Uani 1 1 d . . . . .
C17 C 0.2934(2) 1.13874(17) 0.37968(15) 0.0138(4) Uani 1 1 d . . . . .
C18 C 0.2805(3) 1.23525(17) 0.44974(16) 0.0149(4) Uani 1 1 d . . . . .
C19 C 0.2266(3) 1.23914(18) 0.53260(16) 0.0152(4) Uani 1 1 d . . . . .
C20 C 0.2089(3) 1.33437(19) 0.59174(17) 0.0201(5) Uani 1 1 d . . . . .
H20 H 0.1690 1.3318 0.6435 0.024 Uiso 1 1 calc R U . . .
C21 C 0.2477(3) 1.43207(19) 0.57731(17) 0.0216(5) Uani 1 1 d . . . . .
H21 H 0.2377 1.4963 0.6191 0.026 Uiso 1 1 calc R U . . .
C22 C 0.3009(3) 1.43316(19) 0.50092(17) 0.0203(5) Uani 1 1 d . . . . .
H22 H 0.3290 1.4997 0.4903 0.024 Uiso 1 1 calc R U . . .
C23 C 0.3154(3) 1.33886(18) 0.43755(16) 0.0169(5) Uani 1 1 d . . . . .
C24 C 0.3654(3) 1.34841(19) 0.35924(17) 0.0194(5) Uani 1 1 d . . . . .
H24 H 0.4014 1.4178 0.3550 0.023 Uiso 1 1 calc R U . . .
C25 C 0.3622(3) 1.25913(19) 0.29047(16) 0.0184(5) Uani 1 1 d . . . . .
H25 H 0.3901 1.2665 0.2364 0.022 Uiso 1 1 calc R U . . .
C26 C 0.1914(3) 0.81681(18) 0.64181(16) 0.0155(4) Uani 1 1 d . . . . .
C27 C 0.0960(3) 0.71084(19) 0.61088(17) 0.0193(5) Uani 1 1 d . . . . .
H27 H 0.0568 0.6720 0.5463 0.023 Uiso 1 1 calc R U . . .
C28 C 0.0585(3) 0.66227(19) 0.67416(17) 0.0206(5) Uani 1 1 d . . . . .
H28 H -0.0062 0.5903 0.6523 0.025 Uiso 1 1 calc R U . . .
C29 C 0.1141(3) 0.7174(2) 0.76910(17) 0.0191(5) Uani 1 1 d . . . . .
C30 C 0.2079(3) 0.8229(2) 0.79935(17) 0.0203(5) Uani 1 1 d . . . . .
H30 H 0.2466 0.8618 0.8639 0.024 Uiso 1 1 calc R U . . .
C31 C 0.2460(3) 0.87235(19) 0.73660(16) 0.0188(5) Uani 1 1 d . . . . .
H31 H 0.3098 0.9446 0.7587 0.023 Uiso 1 1 calc R U . . .
C32 C 0.0690(3) 0.6639(2) 0.83673(19) 0.0268(6) Uani 1 1 d . . . . .
H32A H -0.0379 0.6619 0.8382 0.032 Uiso 1 1 calc R U . . .
H32B H 0.1370 0.7051 0.8987 0.032 Uiso 1 1 calc R U . . .
H32C H 0.0788 0.5899 0.8172 0.032 Uiso 1 1 calc R U . . .
C33 C 0.4135(3) 0.65330(18) 0.22876(16) 0.0181(5) Uani 1 1 d . . . . .
C34 C 0.3227(3) 0.5478(2) 0.20590(18) 0.0245(5) Uani 1 1 d . . . . .
H34 H 0.2287 0.5359 0.2240 0.029 Uiso 1 1 calc R U . . .
C35 C 0.3675(3) 0.4599(2) 0.15703(19) 0.0267(6) Uani 1 1 d . . . . .
H35 H 0.3036 0.3888 0.1423 0.032 Uiso 1 1 calc R U . . .
C36 C 0.5036(3) 0.4740(2) 0.12937(18) 0.0246(5) Uani 1 1 d . . . . .
C37 C 0.5956(3) 0.5786(2) 0.15334(19) 0.0269(6) Uani 1 1 d . . . . .
H37 H 0.6904 0.5903 0.1361 0.032 Uiso 1 1 calc R U . . .
C38 C 0.5511(3) 0.6669(2) 0.20232(18) 0.0226(5) Uani 1 1 d . . . . .
H38 H 0.6162 0.7379 0.2179 0.027 Uiso 1 1 calc R U . . .
C39 C 0.5498(4) 0.3776(2) 0.0755(2) 0.0363(7) Uani 1 1 d . . . . .
H39A H 0.4683 0.3350 0.0189 0.044 Uiso 1 1 calc R U . . .
H39B H 0.5653 0.3326 0.1135 0.044 Uiso 1 1 calc R U . . .
H39C H 0.6459 0.4026 0.0591 0.044 Uiso 1 1 calc R U . . .
C40 C 0.2688(3) 1.09373(18) 0.12233(16) 0.0168(5) Uani 1 1 d . . . . .
C41 C 0.1340(3) 1.12387(19) 0.09954(16) 0.0184(5) Uani 1 1 d . . . . .
H41 H 0.0699 1.1328 0.1413 0.022 Uiso 1 1 calc R U . . .
C42 C 0.0937(3) 1.14077(19) 0.01631(17) 0.0211(5) Uani 1 1 d . . . . .
H42 H 0.0018 1.1611 0.0018 0.025 Uiso 1 1 calc R U . . .
C43 C 0.1849(3) 1.1285(2) -0.04649(17) 0.0218(5) Uani 1 1 d . . . . .
C44 C 0.3209(3) 1.10186(19) -0.02223(17) 0.0218(5) Uani 1 1 d . . . . .
H44 H 0.3863 1.0948 -0.0633 0.026 Uiso 1 1 calc R U . . .
C45 C 0.3626(3) 1.08531(19) 0.06118(17) 0.0191(5) Uani 1 1 d . . . . .
H45 H 0.4567 1.0680 0.0766 0.023 Uiso 1 1 calc R U . . .
C46 C 0.1362(4) 1.1445(3) -0.13761(19) 0.0350(7) Uani 1 1 d . . . . .
H46A H 0.2088 1.1272 -0.1751 0.042 Uiso 1 1 calc R U . . .
H46B H 0.1354 1.2200 -0.1262 0.042 Uiso 1 1 calc R U . . .
H46C H 0.0326 1.0968 -0.1708 0.042 Uiso 1 1 calc R U . . .
O1 O -0.0099(5) 0.6138(6) 0.1376(8) 0.094(3) Uani 0.551(9) 1 d D U P A -1
H1 H -0.0422 0.5715 0.1647 0.113 Uiso 0.551(9) 1 calc R U P A -1
C47 C -0.0407(14) 0.5626(7) 0.0519(11) 0.089(4) Uani 0.551(9) 1 d D U P A -1
H47A H 0.0104 0.5046 0.0410 0.107 Uiso 0.551(9) 1 calc R U P A -1
H47B H -0.0041 0.6121 0.0203 0.107 Uiso 0.551(9) 1 calc R U P A -1
H47C H -0.1524 0.5313 0.0278 0.107 Uiso 0.551(9) 1 calc R U P A -1
O1A O -0.0184(8) 0.6034(4) 0.0541(5) 0.042(2) Uani 0.449(9) 1 d D U P A -2
H1A H 0.0036 0.6136 0.1111 0.064 Uiso 0.449(9) 1 calc R U P A -2
C47A C 0.0477(15) 0.5186(11) 0.0056(10) 0.092(4) Uani 0.449(9) 1 d D U P A -2
H47D H 0.0858 0.5375 -0.0440 0.138 Uiso 0.449(9) 1 calc R U P A -2
H47E H -0.0319 0.4492 -0.0210 0.138 Uiso 0.449(9) 1 calc R U P A -2
H47F H 0.1331 0.5130 0.0496 0.138 Uiso 0.449(9) 1 calc R U P A -2

loop_
_atom_site_aniso_label
_atom_site_aniso_U_11
_atom_site_aniso_U_22
_atom_site_aniso_U_33
_atom_site_aniso_U_23
_atom_site_aniso_U_13
_atom_site_aniso_U_12
Pd1 0.01408(9) 0.01013(8) 0.01419(9) 0.00371(6) 0.00457(6) 0.00399(6)
S1 0.0145(3) 0.0110(2) 0.0150(3) 0.0038(2) 0.0045(2) 0.0041(2)
N1 0.0138(9) 0.0102(8) 0.0165(9) 0.0050(7) 0.0044(7) 0.0042(7)
N2 0.0197(10) 0.0105(8) 0.0153(9) 0.0034(7) 0.0093(8) 0.0051(7)
C1 0.0167(11) 0.0134(10) 0.0143(10) 0.0017(8) 0.0017(9) 0.0058(9)
C2 0.0182(11) 0.0162(11) 0.0156(11) 0.0026(9) 0.0049(9) 0.0069(9)
C3 0.0158(11) 0.0161(11) 0.0123(10) 0.0031(8) 0.0029(9) 0.0039(9)
C4 0.0150(11) 0.0149(10) 0.0131(10) 0.0052(8) 0.0029(8) 0.0037(8)
C5 0.0154(11) 0.0144(10) 0.0149(10) 0.0052(8) 0.0034(9) 0.0036(8)
C6 0.0141(11) 0.0125(10) 0.0147(10) 0.0043(8) 0.0015(8) 0.0025(8)
C7 0.0189(12) 0.0147(11) 0.0193(11) 0.0083(9) 0.0033(9) 0.0075(9)
C8 0.0165(11) 0.0130(10) 0.0191(11) 0.0051(9) 0.0025(9) 0.0050(9)
C9 0.0147(11) 0.0095(10) 0.0189(11) 0.0035(8) 0.0045(9) 0.0032(8)
C10 0.0165(11) 0.0114(10) 0.0194(11) 0.0031(9) 0.0051(9) 0.0046(8)
C11 0.0196(12) 0.0130(10) 0.0174(11) 0.0036(9) 0.0078(9) 0.0050(9)
C12 0.0252(13) 0.0165(11) 0.0184(11) 0.0042(9) 0.0082(10) 0.0067(10)
C13 0.0217(12) 0.0167(11) 0.0143(11) 0.0029(9) 0.0047(9) 0.0054(9)
C14 0.0149(11) 0.0145(10) 0.0159(11) 0.0051(9) 0.0059(9) 0.0034(8)
C15 0.0141(11) 0.0147(10) 0.0173(11) 0.0065(9) 0.0056(9) 0.0037(8)
C16 0.0139(11) 0.0116(10) 0.0167(11) 0.0049(8) 0.0024(9) 0.0037(8)
C17 0.0121(10) 0.0108(10) 0.0173(11) 0.0050(8) 0.0014(8) 0.0024(8)
C18 0.0129(11) 0.0119(10) 0.0180(11) 0.0041(9) 0.0010(9) 0.0035(8)
C19 0.0137(11) 0.0124(10) 0.0167(11) 0.0025(8) 0.0006(9) 0.0044(8)
C20 0.0218(12) 0.0156(11) 0.0216(12) 0.0030(9) 0.0057(10) 0.0074(9)
C21 0.0259(13) 0.0132(11) 0.0235(12) 0.0013(9) 0.0050(10) 0.0091(10)
C22 0.0238(13) 0.0125(11) 0.0238(12) 0.0061(9) 0.0034(10) 0.0058(9)
C23 0.0168(11) 0.0126(10) 0.0185(11) 0.0037(9) -0.0001(9) 0.0045(9)
C24 0.0220(12) 0.0127(10) 0.0227(12) 0.0076(9) 0.0021(10) 0.0037(9)
C25 0.0205(12) 0.0162(11) 0.0188(11) 0.0085(9) 0.0032(9) 0.0037(9)
C26 0.0157(11) 0.0169(11) 0.0178(11) 0.0088(9) 0.0063(9) 0.0071(9)
C27 0.0202(12) 0.0184(11) 0.0181(11) 0.0060(9) 0.0029(9) 0.0050(9)
C28 0.0209(12) 0.0162(11) 0.0255(13) 0.0092(10) 0.0057(10) 0.0043(9)
C29 0.0179(12) 0.0233(12) 0.0233(12) 0.0125(10) 0.0096(10) 0.0103(10)
C30 0.0206(12) 0.0234(12) 0.0167(11) 0.0070(10) 0.0048(9) 0.0054(10)
C31 0.0201(12) 0.0170(11) 0.0189(11) 0.0060(9) 0.0056(9) 0.0040(9)
C32 0.0306(14) 0.0273(13) 0.0308(14) 0.0168(11) 0.0146(12) 0.0095(11)
C33 0.0237(12) 0.0138(11) 0.0177(11) 0.0039(9) 0.0070(9) 0.0081(9)
C34 0.0267(14) 0.0165(12) 0.0306(14) 0.0058(10) 0.0128(11) 0.0054(10)
C35 0.0321(15) 0.0134(11) 0.0316(14) 0.0035(10) 0.0095(12) 0.0053(10)
C36 0.0340(15) 0.0190(12) 0.0214(12) 0.0033(10) 0.0061(11) 0.0143(11)
C37 0.0267(14) 0.0237(13) 0.0316(14) 0.0058(11) 0.0132(12) 0.0107(11)
C38 0.0252(13) 0.0159(11) 0.0264(13) 0.0047(10) 0.0101(11) 0.0057(10)
C39 0.0412(17) 0.0232(14) 0.0409(17) -0.0005(12) 0.0121(14) 0.0171(13)
C40 0.0191(12) 0.0128(10) 0.0173(11) 0.0041(9) 0.0047(9) 0.0035(9)
C41 0.0195(12) 0.0176(11) 0.0188(11) 0.0063(9) 0.0061(9) 0.0050(9)
C42 0.0195(12) 0.0199(12) 0.0246(12) 0.0093(10) 0.0030(10) 0.0065(10)
C43 0.0277(13) 0.0186(11) 0.0175(11) 0.0076(9) 0.0032(10) 0.0031(10)
C44 0.0275(13) 0.0197(12) 0.0197(12) 0.0072(10) 0.0109(10) 0.0048(10)
C45 0.0180(12) 0.0177(11) 0.0235(12) 0.0077(9) 0.0080(10) 0.0056(9)
C46 0.0421(17) 0.0435(17) 0.0223(14) 0.0168(13) 0.0067(13) 0.0115(14)
O1 0.012(2) 0.078(4) 0.234(9) 0.121(5) 0.015(4) 0.013(2)
C47 0.041(5) 0.037(6) 0.198(10) 0.065(6) 0.002(6) 0.014(5)
O1A 0.036(3) 0.012(3) 0.065(4) 0.001(3) 0.002(3) 0.004(3)
C47A 0.119(10) 0.102(8) 0.051(5) 0.055(5) -0.009(7) 0.008(7)

loop_
_atom_type_symbol
_atom_type_description
_atom_type_scat_dispersion_real
_atom_type_scat_dispersion_imag
_atom_type_scat_source
C C 0.0033 0.0016 'International Tables Vol C Tables 4.2.6.8 and 6.1.1.4'
H H 0.0000 0.0000 'International Tables Vol C Tables 4.2.6.8 and 6.1.1.4'
N N 0.0061 0.0033 'International Tables Vol C Tables 4.2.6.8 and 6.1.1.4'
Pd Pd -0.9988 1.0072 'International Tables Vol C Tables 4.2.6.8 and 6.1.1.4'
S S 0.1246 0.1234 'International Tables Vol C Tables 4.2.6.8 and 6.1.1.4'
O O 0.0106 0.0060 'International Tables Vol C Tables 4.2.6.8 and 6.1.1.4'

loop_
_geom_angle_atom_site_label_1
_geom_angle_atom_site_label_2
_geom_angle_atom_site_label_3
_geom_angle
N2 Pd1 C17 94.25(8)
N2 Pd1 N1 89.74(7)
C17 Pd1 N1 175.74(8)
N2 Pd1 S1 171.12(6)
C17 Pd1 S1 90.16(7)
N1 Pd1 S1 86.10(5)
C1 S1 C4 93.28(11)
C1 S1 Pd1 112.31(8)
C4 S1 Pd1 113.54(8)
C9 N1 C6 105.81(18)
C9 N1 Pd1 123.17(15)
C6 N1 Pd1 129.79(14)
C14 N2 C11 108.01(19)
C14 N2 Pd1 125.32(15)
C11 N2 Pd1 125.86(15)
C2 C1 C19 132.6(2)
C2 C1 S1 109.92(17)
C19 C1 S1 117.22(17)
C1 C2 C3 113.3(2)
C1 C2 H2 123.3
C3 C2 H2 123.3
C4 C3 C2 113.6(2)
C4 C3 H3 123.2
C2 C3 H3 123.2
C3 C4 C5 131.9(2)
C3 C4 S1 108.85(17)
C5 C4 S1 119.29(17)
C6 C5 C4 122.2(2)
C6 C5 C26 120.5(2)
C4 C5 C26 117.2(2)
C5 C6 N1 128.1(2)
C5 C6 C7 122.6(2)
N1 C6 C7 109.12(19)
C8 C7 C6 107.4(2)
C8 C7 H7 126.3
C6 C7 H7 126.3
C7 C8 C9 107.5(2)
C7 C8 H8 126.3
C9 C8 H8 126.3
N1 C9 C10 126.4(2)
N1 C9 C8 110.1(2)
C10 C9 C8 123.4(2)
C9 C10 C11 124.4(2)
C9 C10 C33 118.8(2)
C11 C10 C33 116.8(2)
N2 C11 C10 127.8(2)
N2 C11 C12 108.6(2)
C10 C11 C12 123.5(2)
C13 C12 C11 107.4(2)
C13 C12 H12 126.3
C11 C12 H12 126.3
C12 C13 C14 107.2(2)
C12 C13 H13 126.4
C14 C13 H13 126.4
N2 C14 C15 124.8(2)
N2 C14 C13 108.69(19)
C15 C14 C13 126.4(2)
C14 C15 C16 126.4(2)
C14 C15 C40 116.1(2)
C16 C15 C40 117.52(19)
C17 C16 C25 121.0(2)
C17 C16 C15 126.7(2)
C25 C16 C15 112.3(2)
C16 C17 C18 115.23(19)
C16 C17 Pd1 118.04(16)
C18 C17 Pd1 126.41(16)
C23 C18 C19 112.76(19)
C23 C18 C17 120.3(2)
C19 C18 C17 126.8(2)
C20 C19 C1 114.7(2)
C20 C19 C18 122.2(2)
C1 C19 C18 123.0(2)
C21 C20 C19 122.2(2)
C21 C20 H20 118.9
C19 C20 H20 118.9
C22 C21 C20 117.9(2)
C22 C21 H21 121.1
C20 C21 H21 121.1
C21 C22 C23 122.1(2)
C21 C22 H22 119.0
C23 C22 H22 119.0
C22 C23 C24 117.3(2)
C22 C23 C18 122.8(2)
C24 C23 C18 119.9(2)
C25 C24 C23 119.9(2)
C25 C24 H24 120.0
C23 C24 H24 120.0
C24 C25 C16 122.0(2)
C24 C25 H25 119.0
C16 C25 H25 119.0
C31 C26 C27 118.7(2)
C31 C26 C5 120.6(2)
C27 C26 C5 120.6(2)
C28 C27 C26 120.3(2)
C28 C27 H27 119.9
C26 C27 H27 119.9
C27 C28 C29 121.1(2)
C27 C28 H28 119.5
C29 C28 H28 119.5
C30 C29 C28 118.4(2)
C30 C29 C32 121.5(2)
C28 C29 C32 120.2(2)
C29 C30 C31 121.1(2)
C29 C30 H30 119.5
C31 C30 H30 119.5
C26 C31 C30 120.5(2)
C26 C31 H31 119.8
C30 C31 H31 119.8
C29 C32 H32A 109.5
C29 C32 H32B 109.5
H32A C32 H32B 109.5
C29 C32 H32C 109.5
H32A C32 H32C 109.5
H32B C32 H32C 109.5
C38 C33 C34 117.6(2)
C38 C33 C10 119.7(2)
C34 C33 C10 122.7(2)
C35 C34 C33 121.0(2)
C35 C34 H34 119.5
C33 C34 H34 119.5
C36 C35 C34 121.2(2)
C36 C35 H35 119.4
C34 C35 H35 119.4
C35 C36 C37 118.0(2)
C35 C36 C39 120.5(2)
C37 C36 C39 121.5(3)
C36 C37 C38 121.0(2)
C36 C37 H37 119.5
C38 C37 H37 119.5
C33 C38 C37 121.2(2)
C33 C38 H38 119.4
C37 C38 H38 119.4
C36 C39 H39A 109.5
C36 C39 H39B 109.5
H39A C39 H39B 109.5
C36 C39 H39C 109.5
H39A C39 H39C 109.5
H39B C39 H39C 109.5
C45 C40 C41 118.3(2)
C45 C40 C15 123.2(2)
C41 C40 C15 118.5(2)
C42 C41 C40 120.3(2)
C42 C41 H41 119.8
C40 C41 H41 119.8
C41 C42 C43 121.4(2)
C41 C42 H42 119.3
C43 C42 H42 119.3
C44 C43 C42 118.0(2)
C44 C43 C46 121.7(2)
C42 C43 C46 120.3(2)
C45 C44 C43 121.0(2)
C45 C44 H44 119.5
C43 C44 H44 119.5
C40 C45 C44 121.0(2)
C40 C45 H45 119.5
C44 C45 H45 119.5
C43 C46 H46A 109.5
C43 C46 H46B 109.5
H46A C46 H46B 109.5
C43 C46 H46C 109.5
H46A C46 H46C 109.5
H46B C46 H46C 109.5
C47 O1 H1 109.5
O1 C47 H47A 109.5
O1 C47 H47B 109.5
H47A C47 H47B 109.5
O1 C47 H47C 109.5
H47A C47 H47C 109.5
H47B C47 H47C 109.5
C47A O1A H1A 109.5
O1A C47A H47D 109.5
O1A C47A H47E 109.5
H47D C47A H47E 109.5
O1A C47A H47F 109.5
H47D C47A H47F 109.5
H47E C47A H47F 109.5

loop_
_geom_bond_atom_site_label_1
_geom_bond_atom_site_label_2
_geom_bond_distance
Pd1 N2 2.0252(19)
Pd1 C17 2.097(2)
Pd1 N1 2.1391(19)
Pd1 S1 2.1951(9)
S1 C1 1.718(2)
S1 C4 1.736(2)
N1 C9 1.373(3)
N1 C6 1.400(3)
N2 C14 1.365(3)
N2 C11 1.366(3)
C1 C2 1.375(3)
C1 C19 1.440(3)
C2 C3 1.414(3)
C2 H2 0.9500
C3 C4 1.382(3)
C3 H3 0.9500
C4 C5 1.422(3)
C5 C6 1.389(3)
C5 C26 1.486(3)
C6 C7 1.453(3)
C7 C8 1.343(3)
C7 H7 0.9500
C8 C9 1.449(3)
C8 H8 0.9500
C9 C10 1.393(3)
C10 C11 1.399(3)
C10 C33 1.495(3)
C11 C12 1.447(3)
C12 C13 1.348(3)
C12 H12 0.9500
C13 C14 1.449(3)
C13 H13 0.9500
C14 C15 1.375(3)
C15 C16 1.454(3)
C15 C40 1.497(3)
C16 C17 1.417(3)
C16 C25 1.440(3)
C17 C18 1.472(3)
C18 C23 1.442(3)
C18 C19 1.454(3)
C19 C20 1.400(3)
C20 C21 1.385(3)
C20 H20 0.9500
C21 C22 1.368(4)
C21 H21 0.9500
C22 C23 1.408(3)
C22 H22 0.9500
C23 C24 1.409(3)
C24 C25 1.345(3)
C24 H24 0.9500
C25 H25 0.9500
C26 C31 1.390(3)
C26 C27 1.400(3)
C27 C28 1.389(3)
C27 H27 0.9500
C28 C29 1.392(3)
C28 H28 0.9500
C29 C30 1.390(3)
C29 C32 1.512(3)
C30 C31 1.391(3)
C30 H30 0.9500
C31 H31 0.9500
C32 H32A 0.9800
C32 H32B 0.9800
C32 H32C 0.9800
C33 C38 1.388(3)
C33 C34 1.394(3)
C34 C35 1.390(3)
C34 H34 0.9500
C35 C36 1.384(4)
C35 H35 0.9500
C36 C37 1.386(4)
C36 C39 1.510(3)
C37 C38 1.392(3)
C37 H37 0.9500
C38 H38 0.9500
C39 H39A 0.9800
C39 H39B 0.9800
C39 H39C 0.9800
C40 C45 1.388(3)
C40 C41 1.400(3)
C41 C42 1.386(3)
C41 H41 0.9500
C42 C43 1.391(4)
C42 H42 0.9500
C43 C44 1.390(4)
C43 C46 1.507(4)
C44 C45 1.388(3)
C44 H44 0.9500
C45 H45 0.9500
C46 H46A 0.9800
C46 H46B 0.9800
C46 H46C 0.9800
O1 C47 1.260(13)
O1 H1 0.8400
C47 H47A 0.9800
C47 H47B 0.9800
C47 H47C 0.9800
O1A C47A 1.476(16)
O1A H1A 0.8400
C47A H47D 0.9800
C47A H47E 0.9800
C47A H47F 0.9800

loop_
_geom_torsion_atom_site_label_1
_geom_torsion_atom_site_label_2
_geom_torsion_atom_site_label_3
_geom_torsion_atom_site_label_4
_geom_torsion
C4 S1 C1 C2 8.98(18)
Pd1 S1 C1 C2 126.10(15)
C4 S1 C1 C19 -176.00(18)
Pd1 S1 C1 C19 -58.88(19)
C19 C1 C2 C3 179.7(2)
S1 C1 C2 C3 -6.3(3)
C1 C2 C3 C4 -0.8(3)
C2 C3 C4 C5 -173.0(2)
C2 C3 C4 S1 7.4(2)
C1 S1 C4 C3 -9.31(18)
Pd1 S1 C4 C3 -125.39(15)
C1 S1 C4 C5 170.95(19)
Pd1 S1 C4 C5 54.9(2)
C3 C4 C5 C6 152.1(2)
S1 C4 C5 C6 -28.3(3)
C3 C4 C5 C26 -25.2(4)
S1 C4 C5 C26 154.42(17)
C4 C5 C6 N1 -11.7(4)
C26 C5 C6 N1 165.5(2)
C4 C5 C6 C7 172.7(2)
C26 C5 C6 C7 -10.1(3)
C9 N1 C6 C5 -173.3(2)
Pd1 N1 C6 C5 19.4(3)
C9 N1 C6 C7 2.8(2)
Pd1 N1 C6 C7 -164.57(15)
C5 C6 C7 C8 174.9(2)
N1 C6 C7 C8 -1.4(3)
C6 C7 C8 C9 -0.5(3)
C6 N1 C9 C10 175.5(2)
Pd1 N1 C9 C10 -16.1(3)
C6 N1 C9 C8 -3.1(2)
Pd1 N1 C9 C8 165.30(14)
C7 C8 C9 N1 2.3(3)
C7 C8 C9 C10 -176.4(2)
N1 C9 C10 C11 1.9(4)
C8 C9 C10 C11 -179.6(2)
N1 C9 C10 C33 -177.3(2)
C8 C9 C10 C33 1.1(3)
C14 N2 C11 C10 -179.3(2)
Pd1 N2 C11 C10 -9.3(4)
C14 N2 C11 C12 -0.8(3)
Pd1 N2 C11 C12 169.23(16)
C9 C10 C11 N2 12.5(4)
C33 C10 C11 N2 -168.3(2)
C9 C10 C11 C12 -165.8(2)
C33 C10 C11 C12 13.5(3)
N2 C11 C12 C13 -1.2(3)
C10 C11 C12 C13 177.4(2)
C11 C12 C13 C14 2.6(3)
C11 N2 C14 C15 -173.3(2)
Pd1 N2 C14 C15 16.6(3)
C11 N2 C14 C13 2.5(3)
Pd1 N2 C14 C13 -167.67(15)
C12 C13 C14 N2 -3.2(3)
C12 C13 C14 C15 172.4(2)
N2 C14 C15 C16 0.6(4)
C13 C14 C15 C16 -174.4(2)
N2 C14 C15 C40 -176.9(2)
C13 C14 C15 C40 8.1(3)
C14 C15 C16 C17 -21.8(4)
C40 C15 C16 C17 155.6(2)
C14 C15 C16 C25 158.6(2)
C40 C15 C16 C25 -23.9(3)
C25 C16 C17 C18 13.9(3)
C15 C16 C17 C18 -165.6(2)
C25 C16 C17 Pd1 -160.04(17)
C15 C16 C17 Pd1 20.5(3)
C16 C17 C18 C23 -9.4(3)
Pd1 C17 C18 C23 163.95(17)
C16 C17 C18 C19 167.1(2)
Pd1 C17 C18 C19 -19.5(3)
C2 C1 C19 C20 31.5(4)
S1 C1 C19 C20 -142.12(19)
C2 C1 C19 C18 -150.8(3)
S1 C1 C19 C18 35.5(3)
C23 C18 C19 C20 1.2(3)
C17 C18 C19 C20 -175.6(2)
C23 C18 C19 C1 -176.3(2)
C17 C18 C19 C1 6.9(4)
C1 C19 C20 C21 175.0(2)
C18 C19 C20 C21 -2.7(4)
C19 C20 C21 C22 1.8(4)
C20 C21 C22 C23 0.6(4)
C21 C22 C23 C24 177.4(2)
C21 C22 C23 C18 -2.2(4)
C19 C18 C23 C22 1.2(3)
C17 C18 C23 C22 178.2(2)
C19 C18 C23 C24 -178.4(2)
C17 C18 C23 C24 -1.4(3)
C22 C23 C24 C25 -171.3(2)
C18 C23 C24 C25 8.3(4)
C23 C24 C25 C16 -3.9(4)
C17 C16 C25 C24 -7.8(4)
C15 C16 C25 C24 171.8(2)
C6 C5 C26 C31 129.8(2)
C4 C5 C26 C31 -52.8(3)
C6 C5 C26 C27 -51.4(3)
C4 C5 C26 C27 126.0(2)
C31 C26 C27 C28 -0.7(4)
C5 C26 C27 C28 -179.4(2)
C26 C27 C28 C29 0.1(4)
C27 C28 C29 C30 0.3(4)
C27 C28 C29 C32 178.7(2)
C28 C29 C30 C31 -0.2(4)
C32 C29 C30 C31 -178.6(2)
C27 C26 C31 C30 0.8(4)
C5 C26 C31 C30 179.6(2)
C29 C30 C31 C26 -0.4(4)
C9 C10 C33 C38 -118.7(3)
C11 C10 C33 C38 62.0(3)
C9 C10 C33 C34 61.5(3)
C11 C10 C33 C34 -117.7(3)
C38 C33 C34 C35 -1.1(4)
C10 C33 C34 C35 178.7(2)
C33 C34 C35 C36 -0.1(4)
C34 C35 C36 C37 1.2(4)
C34 C35 C36 C39 -179.4(3)
C35 C36 C37 C38 -1.1(4)
C39 C36 C37 C38 179.4(3)
C34 C33 C38 C37 1.1(4)
C10 C33 C38 C37 -178.6(2)
C36 C37 C38 C33 0.0(4)
C14 C15 C40 C45 -60.1(3)
C16 C15 C40 C45 122.2(2)
C14 C15 C40 C41 117.3(2)
C16 C15 C40 C41 -60.4(3)
C45 C40 C41 C42 2.3(3)
C15 C40 C41 C42 -175.2(2)
C40 C41 C42 C43 -0.1(4)
C41 C42 C43 C44 -1.9(4)
C41 C42 C43 C46 178.4(2)
C42 C43 C44 C45 1.5(4)
C46 C43 C44 C45 -178.7(2)
C41 C40 C45 C44 -2.7(3)
C15 C40 C45 C44 174.8(2)
C43 C44 C45 C40 0.7(4)
